data_7028390
loop_
_publ_author_name
'Sniekers, Jeroen'
'Brooks, Neil R.'
'Schaltin, Stijn'
'Van Meervelt, Luc'
'Fransaer, Jan'
'Binnemans, Koen'

_publ_section_title
;
 High current density electrodeposition of silver from silver-containing
 liquid metal salts with pyridine-N-oxide ligands.
;
_journal_issue 4
_journal_name_full 'Dalton transactions (Cambridge, England : 2003)'
_journal_page_first 1589
_journal_page_last 1598
_journal_paper_doi 10.1039/c3dt52416g
_journal_volume 43
_journal_year 2014
_chemical_absolute_configuration ad
_chemical_formula_moiety 'C15 H15 Ag N3 O3, C2 F6 N O4 S2'
_chemical_formula_sum 'C17 H15 Ag F6 N4 O7 S2'
_chemical_formula_weight 673.32
_chemical_name_common
;
tris(pyridine-N-oxide) silver bistriflimide
;
_chemical_name_systematic
;
tris(pyridine-N-oxide) silver bis(trifluoromethylsulfonyl)imide
;
_space_group_crystal_system trigonal
_space_group_IT_number 159
_space_group_name_Hall 'P 3 -2c'
_space_group_name_H-M_alt 'P 3 1 c'
_symmetry_space_group_name_Hall 'P 3 -2c'
_symmetry_space_group_name_H-M 'P 3 1 c'
_atom_sites_solution_hydrogens geom
_atom_sites_solution_primary direct
_atom_sites_solution_secondary difmap
_audit_creation_date 2013-08-02
_audit_creation_method
;
  Olex2 1.2-beta
  (compiled Apr 23 2013 17:54:37, GUI svn.r4466)
;
_cell_angle_alpha 90.00
_cell_angle_beta 90.00
_cell_angle_gamma 120.00
_cell_formula_units_Z 12
_cell_length_a 25.4018(11)
_cell_length_b 25.4018(11)
_cell_length_c 12.5772(5)
_cell_measurement_reflns_used 7110
_cell_measurement_temperature 99.97(12)
_cell_measurement_theta_max 29.0782
_cell_measurement_theta_min 2.7721
_cell_volume 7028.2(5)
_computing_cell_refinement
;
CrysAlisPro, Agilent Technologies,
Version 1.171.35.21 (release 20-01-2012 CrysAlis171 .NET)
(compiled Jan 23 2012,18:06:46)
;
_computing_data_collection
;
CrysAlisPro, Agilent Technologies,
Version 1.171.35.21 (release 20-01-2012 CrysAlis171 .NET)
(compiled Jan 23 2012,18:06:46)
;
_computing_data_reduction
;
CrysAlisPro, Agilent Technologies,
Version 1.171.35.21 (release 20-01-2012 CrysAlis171 .NET)
(compiled Jan 23 2012,18:06:46)
;
_computing_molecular_graphics
;
O. V. Dolomanov, L. J. Bourhis, R. J. Gildea, J. A. K. Howard and H. Puschmann,
OLEX2: a complete structure solution, refinement and analysis program.
J. Appl. Cryst. (2009). 42, 339-341.
;
_computing_publication_material
;
O. V. Dolomanov, L. J. Bourhis, R. J. Gildea, J. A. K. Howard and H. Puschmann,
OLEX2: a complete structure solution, refinement and analysis program.
J. Appl. Cryst. (2009). 42, 339-341.
;
_computing_structure_refinement
;
XL, G.M. Sheldrick, Acta Cryst.
(2008). A64, 112-122
;
_computing_structure_solution
;
SHELXS, G.M. Sheldrick, Acta Cryst.
(2008). A64, 112-122
;
_diffrn_ambient_temperature 100(2)
_diffrn_detector_area_resol_mean 15.9631
_diffrn_measured_fraction_theta_full 0.999
_diffrn_measured_fraction_theta_max 0.885
_diffrn_measurement_details
;
  1 omega  -20.00   25.00   1.0000   15.0000
omega____ theta____ kappa____ phi______ frames
    -      -16.9951  -99.0000    0.0000 45

  2 omega   13.00   89.00   1.0000   15.0000
omega____ theta____ kappa____ phi______ frames
    -       18.7138   38.0000    0.0000 76
;
_diffrn_measurement_device_type 'SuperNova, Single source at offset), Eos'
_diffrn_measurement_method '\w scans'
_diffrn_orient_matrix_UB_11 0.0270203000
_diffrn_orient_matrix_UB_12 0.0217419000
_diffrn_orient_matrix_UB_13 -0.0260236000
_diffrn_orient_matrix_UB_21 -0.0002380000
_diffrn_orient_matrix_UB_22 -0.0234378000
_diffrn_orient_matrix_UB_23 -0.0309134000
_diffrn_orient_matrix_UB_31 -0.0176898000
_diffrn_orient_matrix_UB_32 0.0041105000
_diffrn_orient_matrix_UB_33 -0.0392301000
_diffrn_radiation_monochromator mirror
_diffrn_radiation_type 'Mo K\a'
_diffrn_radiation_wavelength 0.71073
_diffrn_reflns_av_R_equivalents 0.0254
_diffrn_reflns_av_unetI/netI 0.0341
_diffrn_reflns_limit_h_max 19
_diffrn_reflns_limit_h_min -30
_diffrn_reflns_limit_k_max 19
_diffrn_reflns_limit_k_min -34
_diffrn_reflns_limit_l_max 10
_diffrn_reflns_limit_l_min -17
_diffrn_reflns_number 17457
_diffrn_reflns_theta_full 26.00
_diffrn_reflns_theta_max 29.14
_diffrn_reflns_theta_min 2.78
_diffrn_source 'SuperNova (Mo) X-ray Source'
_exptl_absorpt_coefficient_mu 1.134
_exptl_absorpt_correction_T_max 1.00000
_exptl_absorpt_correction_T_min 0.89509
_exptl_absorpt_correction_type multi-scan
_exptl_absorpt_process_details
;
CrysAlisPro, Agilent Technologies,
Version 1.171.35.21 (release 20-01-2012 CrysAlis171 .NET)
(compiled Jan 23 2012,18:06:46)
Empirical absorption correction using spherical harmonics,
 implemented in SCALE3 ABSPACK scaling algorithm.
;
_exptl_crystal_colour colourless
_exptl_crystal_density_diffrn 1.909
_exptl_crystal_density_method 'not measured'
_exptl_crystal_description block
_exptl_crystal_F_000 4008
_exptl_crystal_size_max 0.36
_exptl_crystal_size_mid 0.20
_exptl_crystal_size_min 0.12
_refine_diff_density_max 0.736
_refine_diff_density_min -1.033
_refine_diff_density_rms 0.082
_refine_ls_abs_structure_details 'Flack H D (1983), Acta Cryst. A39, 876-881'
_refine_ls_abs_structure_Flack 0.04(3)
_refine_ls_extinction_method none
_refine_ls_goodness_of_fit_ref 1.047
_refine_ls_hydrogen_treatment constr
_refine_ls_matrix_type full
_refine_ls_number_parameters 818
_refine_ls_number_reflns 8083
_refine_ls_number_restraints 725
_refine_ls_restrained_S_all 1.050
_refine_ls_R_factor_all 0.0460
_refine_ls_R_factor_gt 0.0324
_refine_ls_shift/su_max 0.001
_refine_ls_shift/su_mean 0.000
_refine_ls_structure_factor_coef Fsqd
_refine_ls_weighting_details 'calc w=1/[\s^2^(Fo^2^)+(0.0164P)^2^+5.8297P] where P=(Fo^2^+2Fc^2^)/3'
_refine_ls_weighting_scheme calc
_refine_ls_wR_factor_gt 0.0586
_refine_ls_wR_factor_ref 0.0659
_reflns_number_gt 6650
_reflns_number_total 8083
_reflns_threshold_expression >2sigma(I)
_cod_data_source_file c3dt52416g.txt
_cod_data_source_block nrb98
_cod_database_code 7028390
_reflns_odcompleteness_completeness 99.80
_reflns_odcompleteness_iscentric 1
_reflns_odcompleteness_theta 26.32

loop_
_space_group_symop_id
_space_group_symop_operation_xyz
1 'x, y, z'
2 '-y, x-y, z'
3 '-x+y, -x, z'
4 'y, x, z+1/2'
5 '-x, -x+y, z+1/2'
6 'x-y, -y, z+1/2'

loop_
_atom_site_label
_atom_site_type_symbol
_atom_site_fract_x
_atom_site_fract_y
_atom_site_fract_z
_atom_site_U_iso_or_equiv
_atom_site_adp_type
_atom_site_occupancy
_atom_site_symmetry_multiplicity
_atom_site_calc_flag
_atom_site_refinement_flags
_atom_site_disorder_assembly
_atom_site_disorder_group
Ag1 Ag -0.6667 -0.3333 -0.92873(4) 0.01700(13) Uani 1 3 d S . .
Ag2 Ag -0.6667 -0.3333 -0.67056(4) 0.01674(12) Uani 1 3 d S . .
Ag3 Ag -0.6667 -0.3333 -0.42366(5) 0.01936(13) Uani 1 3 d S . .
Ag4 Ag -0.6667 -0.3333 -0.16919(4) 0.01791(13) Uani 1 3 d S . .
N13 N -0.5594(3) -0.2100(3) -1.0487(4) 0.0193(14) Uani 0.778(4) 1 d PD . 1
C19 C -0.5342(4) -0.1490(5) -1.0658(7) 0.028(2) Uani 0.778(4) 1 d P . 1
H19 H -0.5586 -0.1317 -1.0759 0.033 Uiso 0.778(4) 1 calc PR . 1
C20 C -0.4705(5) -0.1130(6) -1.0678(10) 0.027(2) Uani 0.778(4) 1 d P . 1
H20 H -0.4526 -0.0713 -1.0787 0.033 Uiso 0.778(4) 1 calc PR . 1
C21 C -0.4334(4) -0.1386(3) -1.0537(8) 0.029(2) Uani 0.778(4) 1 d P . 1
H21 H -0.3912 -0.1146 -1.0548 0.035 Uiso 0.778(4) 1 calc PR . 1
C22 C -0.4620(3) -0.2021(4) -1.0377(6) 0.0227(18) Uani 0.778(4) 1 d P . 1
H22 H -0.4386 -0.2205 -1.0287 0.027 Uiso 0.778(4) 1 calc PR . 1
C23 C -0.5250(3) -0.2370(3) -1.0354(6) 0.0216(17) Uani 0.778(4) 1 d P . 1
H23 H -0.5437 -0.2787 -1.0247 0.026 Uiso 0.778(4) 1 calc PR . 1
N13' N -0.5397(11) -0.2335(7) -1.054(2) 0.0193(14) Uani 0.222(4) 1 d PD . 2
C19' C -0.4830(16) -0.2117(19) -1.035(3) 0.028(2) Uani 0.222(4) 1 d P . 2
H19' H -0.4691 -0.2377 -1.0141 0.033 Uiso 0.222(4) 1 calc PR . 2
C20' C -0.4454(18) -0.1551(17) -1.045(3) 0.027(2) Uani 0.222(4) 1 d P . 2
H20' H -0.4043 -0.1415 -1.0338 0.033 Uiso 0.222(4) 1 calc PR . 2
C21' C -0.460(2) -0.118(2) -1.069(4) 0.029(2) Uani 0.222(4) 1 d P . 2
H21' H -0.4320 -0.0770 -1.0775 0.035 Uiso 0.222(4) 1 calc PR . 2
C22' C -0.5193(17) -0.140(2) -1.083(3) 0.0227(18) Uani 0.222(4) 1 d P . 2
H22' H -0.5326 -0.1120 -1.0956 0.027 Uiso 0.222(4) 1 calc PR . 2
C23' C -0.5599(15) -0.1975(14) -1.080(2) 0.0216(17) Uani 0.222(4) 1 d P . 2
H23' H -0.6007 -0.2119 -1.0951 0.026 Uiso 0.222(4) 1 calc PR . 2
N14 N -0.5525(2) -0.3309(2) -0.7998(4) 0.0145(11) Uani 0.783(4) 1 d PD . 1
C24 C -0.4916(2) -0.2992(3) -0.8096(4) 0.0203(12) Uani 0.783(4) 1 d P . 1
H24 H -0.4717 -0.2571 -0.8154 0.024 Uiso 0.783(4) 1 calc PR . 1
C25 C -0.4590(3) -0.3287(3) -0.8109(5) 0.0236(13) Uani 0.783(4) 1 d P . 1
H25 H -0.4170 -0.3067 -0.8196 0.028 Uiso 0.783(4) 1 calc PR . 1
C26 C -0.4879(4) -0.3907(3) -0.7995(10) 0.0218(17) Uani 0.783(4) 1 d P . 1
H26 H -0.4657 -0.4107 -0.7962 0.026 Uiso 0.783(4) 1 calc PR . 1
C27 C -0.5510(3) -0.4229(3) -0.7929(5) 0.0273(14) Uani 0.783(4) 1 d P . 1
H27 H -0.5715 -0.4651 -0.7887 0.033 Uiso 0.783(4) 1 calc PR . 1
C28 C -0.5831(3) -0.3925(3) -0.7926(5) 0.0194(13) Uani 0.783(4) 1 d P . 1
H28 H -0.6253 -0.4138 -0.7876 0.023 Uiso 0.783(4) 1 calc PR . 1
C29 C -0.7149(2) -0.1984(2) -0.5573(4) 0.0257(11) Uani 1 1 d . . .
H29 H -0.6765 -0.1640 -0.5542 0.031 Uiso 1 1 calc R . .
C30 C -0.7658(2) -0.1926(2) -0.5654(4) 0.0316(12) Uani 1 1 d . . .
H30 H -0.7617 -0.1541 -0.5669 0.038 Uiso 1 1 calc R . .
C31 C -0.8226(2) -0.2433(2) -0.5711(4) 0.0266(11) Uani 1 1 d . . .
H31 H -0.8570 -0.2395 -0.5781 0.032 Uiso 1 1 calc R . .
C32 C -0.8276(2) -0.3000(2) -0.5664(4) 0.0241(10) Uani 1 1 d . . .
H32 H -0.8658 -0.3348 -0.5691 0.029 Uiso 1 1 calc R . .
C33 C -0.77656(19) -0.3052(2) -0.5579(3) 0.0185(9) Uani 1 1 d . . .
H33 H -0.7801 -0.3434 -0.5550 0.022 Uiso 1 1 calc R . .
C34 C -0.7928(2) -0.4626(2) -0.2875(4) 0.0264(11) Uani 1 1 d . . .
H34 H -0.7911 -0.4252 -0.2849 0.032 Uiso 1 1 calc R . .
C35 C -0.8482(2) -0.5156(2) -0.2839(4) 0.0282(12) Uani 1 1 d . . .
H35 H -0.8839 -0.5139 -0.2782 0.034 Uiso 1 1 calc R . .
C36 C -0.8507(2) -0.5711(2) -0.2888(4) 0.0280(11) Uani 1 1 d . . .
H36 H -0.8879 -0.6071 -0.2866 0.034 Uiso 1 1 calc R . .
C37 C -0.7967(2) -0.5723(2) -0.2972(4) 0.0264(11) Uani 1 1 d . . .
H37 H -0.7974 -0.6092 -0.3014 0.032 Uiso 1 1 calc R . .
C38 C -0.7424(2) -0.5186(2) -0.2993(3) 0.0200(10) Uani 1 1 d . . .
H38 H -0.7063 -0.5194 -0.3038 0.024 Uiso 1 1 calc R . .
N15 N -0.72101(16) -0.25463(16) -0.5538(3) 0.0171(8) Uani 1 1 d . . .
N16 N -0.74062(16) -0.46507(16) -0.2949(3) 0.0187(8) Uani 1 1 d . . .
O7 O -0.61976(17) -0.24341(17) -1.0443(3) 0.0209(8) Uani 0.778(4) 1 d PD . 1
O8 O -0.58285(16) -0.30026(17) -0.7969(3) 0.0184(8) Uani 0.783(4) 1 d PD . 1
O9 O -0.67113(13) -0.25894(14) -0.5475(2) 0.0223(7) Uani 1 1 d . . .
O10 O -0.68696(14) -0.41438(14) -0.2965(2) 0.0225(7) Uani 1 1 d . . .
Ag5 Ag 0.0000 0.0000 -0.63339(4) 0.01726(14) Uani 1 3 d S . .
Ag6 Ag 0.0000 0.0000 -0.37657(5) 0.01708(14) Uani 1 3 d S . .
C39 C -0.1275(2) -0.0030(2) -0.5106(3) 0.0172(10) Uani 1 1 d . . .
H39 H -0.0898 0.0322 -0.5058 0.021 Uiso 1 1 calc R . .
C40 C -0.1794(2) 0.0010(2) -0.5176(3) 0.0198(10) Uani 1 1 d . . .
H40 H -0.1766 0.0389 -0.5165 0.024 Uiso 1 1 calc R . .
C41 C -0.2355(2) -0.0509(2) -0.5264(4) 0.0252(11) Uani 1 1 d . . .
H41 H -0.2708 -0.0485 -0.5322 0.030 Uiso 1 1 calc R . .
C42 C -0.2380(2) -0.1063(2) -0.5262(4) 0.0238(10) Uani 1 1 d . . .
H42 H -0.2754 -0.1419 -0.5311 0.029 Uiso 1 1 calc R . .
C43 C -0.1855(2) -0.1095(2) -0.5186(3) 0.0178(9) Uani 1 1 d . . .
H43 H -0.1874 -0.1470 -0.5190 0.021 Uiso 1 1 calc R . .
C44 C 0.0408(2) -0.1408(2) -0.2596(3) 0.0202(10) Uani 1 1 d . . .
H44 H 0.0016 -0.1740 -0.2645 0.024 Uiso 1 1 calc R . .
C45 C 0.0894(2) -0.1501(2) -0.2572(4) 0.0259(11) Uani 1 1 d . . .
H45 H 0.0832 -0.1893 -0.2609 0.031 Uiso 1 1 calc R . .
C46 C 0.1477(2) -0.1009(2) -0.2492(4) 0.0270(11) Uani 1 1 d . . .
H46 H 0.1811 -0.1066 -0.2455 0.032 Uiso 1 1 calc R . .
C47 C 0.1553(2) -0.0426(2) -0.2468(4) 0.0242(11) Uani 1 1 d . . .
H47 H 0.1941 -0.0088 -0.2436 0.029 Uiso 1 1 calc R . .
C48 C 0.1056(2) -0.0354(2) -0.2490(4) 0.0229(10) Uani 1 1 d . . .
H48 H 0.1106 0.0035 -0.2464 0.027 Uiso 1 1 calc R . .
N17 N -0.13107(17) -0.05750(18) -0.5106(3) 0.0186(8) Uani 1 1 d . . .
N18 N 0.04887(16) -0.08433(17) -0.2551(3) 0.0171(8) Uani 1 1 d . . .
O11 O -0.08081(14) -0.06166(15) -0.5049(2) 0.0204(7) Uani 1 1 d . . .
O12 O 0.00011(13) -0.07754(14) -0.2555(2) 0.0186(7) Uani 1 1 d . . .
C49 C -0.7018(5) -0.8658(5) -0.3272(6) 0.0327(9) Uani 0.402(17) 1 d PDU A 1
F50 F -0.7076(8) -0.9069(6) -0.2535(10) 0.0364(11) Uani 0.402(17) 1 d PDU A 1
F51 F -0.6450(5) -0.8186(7) -0.313(2) 0.0357(10) Uani 0.402(17) 1 d PDU A 1
F52 F -0.7405(5) -0.8474(7) -0.2956(11) 0.0404(11) Uani 0.402(17) 1 d PDU A 1
S53 S -0.71318(8) -0.89547(7) -0.45805(14) 0.0222(3) Uani 0.789(3) 1 d PDU A 1
O54 O -0.6868(2) -0.8420(3) -0.5222(6) 0.0381(11) Uani 0.789(3) 1 d PDU A 1
O55 O -0.77757(17) -0.93680(18) -0.4648(3) 0.0296(8) Uani 0.789(3) 1 d PDU A 1
N56 N -0.6705(2) -0.92314(19) -0.4534(4) 0.0268(7) Uani 0.789(3) 1 d PDU A 1
S57 S -0.6890(2) -0.9917(2) -0.4587(7) 0.0218(6) Uani 0.789(3) 1 d PDU A 1
O58 O -0.6503(3) -1.0028(2) -0.3915(4) 0.0273(10) Uani 0.789(3) 1 d PU A 1
O59 O -0.7518(3) -1.0364(2) -0.4632(6) 0.0331(12) Uani 0.789(3) 1 d PU A 1
C60 C -0.6625(5) -0.9958(4) -0.5889(8) 0.0235(17) Uani 0.789(3) 1 d P A 1
F61 F -0.6018(2) -0.9561(2) -0.6012(4) 0.0397(11) Uani 0.789(3) 1 d P A 1
F62 F -0.6718(2) -1.0503(2) -0.6151(4) 0.0354(11) Uani 0.789(3) 1 d P A 1
F63 F -0.6889(3) -0.9782(2) -0.6648(6) 0.0379(14) Uani 0.789(3) 1 d P A 1
C49' C -0.7017(5) -0.8604(4) -0.3183(7) 0.0327(9) Uani 0.381(17) 1 d PDU A 2
F50' F -0.7212(6) -0.9017(5) -0.2446(8) 0.0364(11) Uani 0.381(17) 1 d PDU A 2
F51' F -0.6426(5) -0.8204(8) -0.305(2) 0.0357(10) Uani 0.381(17) 1 d PDU A 2
F52' F -0.7311(5) -0.8292(6) -0.3271(11) 0.0404(11) Uani 0.381(17) 1 d PDU A 2
S53' S -0.6850(3) -0.8809(3) -0.4415(5) 0.0222(3) Uani 0.211(3) 1 d PDU A 2
O54' O -0.7048(9) -0.8507(12) -0.514(3) 0.0381(11) Uani 0.211(3) 1 d PDU A 2
O55' O -0.6206(4) -0.8551(6) -0.4264(12) 0.0296(8) Uani 0.211(3) 1 d PDU A 2
N56' N -0.7203(6) -0.9511(4) -0.4685(15) 0.0268(7) Uani 0.211(3) 1 d PDU A 2
S57' S -0.6980(11) -1.0003(9) -0.459(3) 0.0218(6) Uani 0.211(3) 1 d P A 2
O58' O -0.6540(11) -0.9826(9) -0.3742(15) 0.0273(10) Uani 0.211(3) 1 d P A 2
O59' O -0.7527(11) -1.0570(8) -0.460(3) 0.0331(12) Uani 0.211(3) 1 d P A 2
C60' C -0.655(3) -0.9799(19) -0.606(4) 0.0235(17) Uani 0.211(3) 1 d P A 2
F61' F -0.6097(11) -0.9387(10) -0.596(2) 0.0397(11) Uani 0.211(3) 1 d P A 2
F62' F -0.6487(9) -1.0342(10) -0.5915(17) 0.0354(11) Uani 0.211(3) 1 d P A 2
F63' F -0.7010(16) -0.9995(11) -0.660(3) 0.0379(14) Uani 0.211(3) 1 d P A 2
C49" C -0.7107(6) -0.8793(6) -0.3185(8) 0.0327(9) Uani 0.218(3) 1 d PD B 3
F50" F -0.7696(6) -0.8949(7) -0.3064(10) 0.0364(11) Uani 0.218(3) 1 d PD B 3
F51" F -0.7032(10) -0.9161(9) -0.2491(16) 0.0357(10) Uani 0.218(3) 1 d PD B 3
F52" F -0.6822(6) -0.8228(6) -0.2741(11) 0.0404(11) Uani 0.218(3) 1 d PD B 3
O7' O -0.5772(6) -0.2933(6) -1.0540(11) 0.0209(8) Uani 0.222(4) 1 d PD . 2
O8' O -0.6576(6) -0.4015(6) -0.8095(10) 0.0184(8) Uani 0.217(4) 1 d PD . 2
N14' N -0.6048(7) -0.4014(7) -0.8072(17) 0.0145(11) Uani 0.217(4) 1 d PD . 2
C24' C -0.5519(10) -0.3501(11) -0.8254(19) 0.0203(12) Uani 0.217(4) 1 d PD . 2
H24' H -0.5517 -0.3143 -0.8413 0.024 Uiso 0.217(4) 1 calc PR . 2
C25' C -0.4977(10) -0.3504(10) -0.8208(17) 0.0236(13) Uani 0.217(4) 1 d PD . 2
H25' H -0.4607 -0.3143 -0.8257 0.028 Uiso 0.217(4) 1 calc PR . 2
C26' C -0.4997(18) -0.4051(9) -0.809(4) 0.0218(17) Uani 0.217(4) 1 d PD . 2
H26' H -0.4648 -0.4079 -0.8162 0.026 Uiso 0.217(4) 1 calc PR . 2
C27' C -0.5547(9) -0.4557(11) -0.7856(19) 0.0273(14) Uani 0.217(4) 1 d PD . 2
H27' H -0.5554 -0.4914 -0.7663 0.033 Uiso 0.217(4) 1 calc PR . 2
C28' C -0.6085(9) -0.4554(9) -0.7900(15) 0.0194(13) Uani 0.217(4) 1 d PD . 2
H28' H -0.6458 -0.4909 -0.7815 0.023 Uiso 0.217(4) 1 calc PR . 2
C64 C -0.5156(10) -0.4763(10) -0.4877(19) 0.0305(18) Uani 0.725(3) 1 d PU C 1
F65 F -0.4770(6) -0.4934(4) -0.5006(9) 0.0312(15) Uani 0.725(3) 1 d PU C 1
F66 F -0.4830(3) -0.4148(3) -0.4746(5) 0.0385(13) Uani 0.725(3) 1 d PU C 1
F67 F -0.5483(2) -0.4867(2) -0.5757(4) 0.0453(12) Uani 0.725(3) 1 d PU C 1
S68 S -0.56109(18) -0.5083(2) -0.3681(4) 0.0217(6) Uani 0.725(3) 1 d PU C 1
O69 O -0.6052(6) -0.4846(6) -0.3629(6) 0.0235(15) Uani 0.725(3) 1 d PU C 1
O70 O -0.5225(4) -0.4931(3) -0.2848(8) 0.0365(17) Uani 0.725(3) 1 d PU C 1
N71 N -0.5932(2) -0.5768(2) -0.4094(5) 0.0260(11) Uani 0.725(3) 1 d PU C 1
S72 S -0.6534(2) -0.6307(3) -0.3706(5) 0.0215(7) Uani 0.725(3) 1 d PU C 1
O73 O -0.6771(3) -0.6764(3) -0.4526(5) 0.0361(14) Uani 0.725(3) 1 d PU C 1
O74 O -0.6998(9) -0.6172(10) -0.3260(12) 0.035(2) Uani 0.725(3) 1 d PU C 1
C75 C -0.6333(4) -0.6653(3) -0.2653(6) 0.0344(15) Uani 0.725(3) 1 d PU C 1
F76 F -0.6810(3) -0.7135(2) -0.2264(4) 0.0544(13) Uani 0.725(3) 1 d PU C 1
F77 F -0.6042(2) -0.6259(2) -0.1881(3) 0.0484(11) Uani 0.725(3) 1 d PU C 1
F78 F -0.5953(3) -0.6835(3) -0.3007(4) 0.0446(13) Uani 0.725(3) 1 d PU C 1
C64' C -0.522(3) -0.483(3) -0.479(5) 0.0305(18) Uani 0.275(3) 1 d PU C 2
F65' F -0.4784(17) -0.5058(13) -0.483(3) 0.0312(15) Uani 0.275(3) 1 d PU C 2
F66' F -0.4992(9) -0.4284(9) -0.5055(15) 0.0385(13) Uani 0.275(3) 1 d PU C 2
F67' F -0.5627(6) -0.5191(7) -0.5564(10) 0.0453(12) Uani 0.275(3) 1 d PU C 2
S68' S -0.5703(6) -0.5030(6) -0.3596(12) 0.0217(6) Uani 0.275(3) 1 d PU C 2
O69' O -0.6003(19) -0.4804(19) -0.388(2) 0.0235(15) Uani 0.275(3) 1 d PU C 2
O70' O -0.5139(13) -0.4719(9) -0.277(3) 0.0365(17) Uani 0.275(3) 1 d PU C 2
N71' N -0.5902(7) -0.5736(7) -0.3404(13) 0.0260(11) Uani 0.275(3) 1 d PU C 2
S72' S -0.6621(7) -0.6250(8) -0.3700(15) 0.0215(7) Uani 0.275(3) 1 d PU C 2
O73' O -0.6659(7) -0.6430(7) -0.4782(12) 0.0361(14) Uani 0.275(3) 1 d PU C 2
O74' O -0.693(3) -0.613(3) -0.305(4) 0.035(2) Uani 0.275(3) 1 d PU C 2
C75' C -0.6575(11) -0.6884(9) -0.2949(16) 0.0344(15) Uani 0.275(3) 1 d PU C 2
F76' F -0.6521(8) -0.6784(7) -0.1934(11) 0.0544(13) Uani 0.275(3) 1 d PU C 2
F77' F -0.7090(6) -0.7369(5) -0.3142(9) 0.0484(11) Uani 0.275(3) 1 d PU C 2
F78' F -0.6113(9) -0.6950(9) -0.3346(14) 0.0446(13) Uani 0.275(3) 1 d PU C 2

loop_
_atom_site_aniso_label
_atom_site_aniso_U_11
_atom_site_aniso_U_22
_atom_site_aniso_U_33
_atom_site_aniso_U_23
_atom_site_aniso_U_13
_atom_site_aniso_U_12
Ag1 0.01622(17) 0.01622(17) 0.0186(3) 0.000 0.000 0.00811(9)
Ag2 0.01501(18) 0.01501(18) 0.0202(3) 0.000 0.000 0.00750(9)
Ag3 0.01689(18) 0.01689(18) 0.0243(3) 0.000 0.000 0.00845(9)
Ag4 0.01612(18) 0.01612(18) 0.0215(3) 0.000 0.000 0.00806(9)
N13 0.022(3) 0.016(3) 0.010(3) -0.001(2) 0.001(2) 0.002(2)
C19 0.024(5) 0.034(5) 0.028(5) 0.000(4) 0.006(3) 0.016(5)
C20 0.028(6) 0.020(4) 0.032(4) 0.003(3) 0.010(4) 0.010(3)
C21 0.016(4) 0.019(5) 0.035(4) -0.011(4) -0.001(3) -0.004(3)
C22 0.018(4) 0.026(4) 0.019(3) 0.003(3) 0.001(3) 0.007(4)
C23 0.023(4) 0.019(3) 0.022(4) 0.001(3) 0.004(3) 0.010(3)
N13' 0.022(3) 0.016(3) 0.010(3) -0.001(2) 0.001(2) 0.002(2)
C19' 0.024(5) 0.034(5) 0.028(5) 0.000(4) 0.006(3) 0.016(5)
C20' 0.028(6) 0.020(4) 0.032(4) 0.003(3) 0.010(4) 0.010(3)
C21' 0.016(4) 0.019(5) 0.035(4) -0.011(4) -0.001(3) -0.004(3)
C22' 0.018(4) 0.026(4) 0.019(3) 0.003(3) 0.001(3) 0.007(4)
C23' 0.023(4) 0.019(3) 0.022(4) 0.001(3) 0.004(3) 0.010(3)
N14 0.015(2) 0.016(3) 0.013(2) 0.0016(19) 0.0004(19) 0.008(2)
C24 0.017(3) 0.023(3) 0.022(3) -0.001(2) 0.001(2) 0.010(3)
C25 0.021(3) 0.027(3) 0.025(3) 0.002(3) 0.005(3) 0.013(3)
C26 0.020(5) 0.023(4) 0.027(4) -0.010(4) -0.007(4) 0.015(4)
C27 0.030(3) 0.021(4) 0.032(3) 0.000(3) 0.000(3) 0.014(3)
C28 0.020(3) 0.019(3) 0.022(3) 0.002(2) 0.002(3) 0.012(3)
C29 0.029(3) 0.017(2) 0.031(2) 0.006(2) 0.006(2) 0.011(2)
C30 0.047(3) 0.029(3) 0.032(3) 0.003(2) 0.002(2) 0.029(3)
C31 0.024(3) 0.033(3) 0.032(3) 0.005(2) 0.002(2) 0.021(2)
C32 0.022(3) 0.027(3) 0.024(2) 0.002(2) 0.000(2) 0.012(2)
C33 0.017(2) 0.014(2) 0.022(2) -0.0001(18) -0.0001(19) 0.0059(19)
C34 0.026(3) 0.024(3) 0.033(3) -0.001(2) -0.001(2) 0.015(2)
C35 0.017(2) 0.028(3) 0.036(3) 0.006(2) 0.000(2) 0.009(2)
C36 0.023(3) 0.023(3) 0.028(3) 0.004(2) 0.002(2) 0.004(2)
C37 0.030(3) 0.019(2) 0.027(2) 0.002(2) 0.001(2) 0.011(2)
C38 0.022(2) 0.023(2) 0.015(2) 0.0019(18) 0.0008(19) 0.011(2)
N15 0.018(2) 0.0184(19) 0.0181(18) -0.0013(16) -0.0013(16) 0.0116(17)
N16 0.017(2) 0.0138(18) 0.0221(18) 0.0000(16) -0.0017(16) 0.0058(16)
O7 0.014(2) 0.019(2) 0.0255(18) -0.0021(17) 0.0004(15) 0.0043(17)
O8 0.0144(19) 0.020(2) 0.0240(18) -0.0017(16) -0.0008(16) 0.0114(17)
O9 0.0162(17) 0.0232(18) 0.0310(17) -0.0036(15) -0.0021(13) 0.0124(14)
O10 0.0163(16) 0.0162(17) 0.0282(17) -0.0004(14) -0.0013(14) 0.0031(14)
Ag5 0.0181(2) 0.0181(2) 0.0155(3) 0.000 0.000 0.00907(11)
Ag6 0.0183(2) 0.0183(2) 0.0146(3) 0.000 0.000 0.00915(10)
C39 0.018(2) 0.018(2) 0.016(2) 0.0008(17) 0.0004(18) 0.0098(19)
C40 0.026(3) 0.022(3) 0.016(2) -0.0005(18) -0.0016(19) 0.016(2)
C41 0.025(3) 0.036(3) 0.024(2) -0.001(2) -0.006(2) 0.022(3)
C42 0.020(2) 0.023(3) 0.026(2) -0.0027(19) -0.0058(19) 0.009(2)
C43 0.015(2) 0.016(2) 0.020(2) -0.0018(18) -0.0040(17) 0.006(2)
C44 0.020(2) 0.020(2) 0.016(2) -0.0032(18) 0.0026(18) 0.007(2)
C45 0.032(3) 0.024(3) 0.026(2) -0.001(2) 0.005(2) 0.018(2)
C46 0.026(3) 0.036(3) 0.027(3) -0.003(2) -0.003(2) 0.022(2)
C47 0.020(3) 0.023(3) 0.025(2) -0.005(2) -0.004(2) 0.007(2)
C48 0.023(3) 0.021(3) 0.026(2) -0.005(2) -0.002(2) 0.011(2)
N17 0.016(2) 0.025(2) 0.0154(17) -0.0006(16) -0.0028(15) 0.0110(18)
N18 0.0168(19) 0.020(2) 0.0144(18) -0.0024(15) -0.0003(15) 0.0095(16)
O11 0.0160(17) 0.0253(18) 0.0239(16) -0.0008(14) -0.0012(13) 0.0132(15)
O12 0.0170(17) 0.0226(17) 0.0181(15) 0.0000(13) 0.0007(12) 0.0111(14)
C49 0.0326(17) 0.028(2) 0.0378(15) -0.0151(14) -0.0057(14) 0.0155(16)
F50 0.034(3) 0.051(3) 0.0278(11) -0.006(2) 0.0103(15) 0.0249(17)
F51 0.0304(15) 0.0341(19) 0.041(3) -0.0174(15) -0.0134(14) 0.0150(13)
F52 0.036(2) 0.050(4) 0.042(3) -0.015(2) 0.000(2) 0.027(2)
S53 0.0201(9) 0.0173(8) 0.0271(7) -0.0034(6) -0.0017(7) 0.0078(7)
O54 0.032(2) 0.0216(19) 0.0460(17) 0.0087(17) -0.015(3) 0.0022(19)
O55 0.0213(13) 0.0210(18) 0.040(2) -0.0048(15) -0.0046(12) 0.0061(11)
N56 0.0234(12) 0.0175(11) 0.0370(16) -0.0094(12) -0.0034(13) 0.0083(10)
S57 0.0224(19) 0.0153(16) 0.0249(6) -0.0026(15) -0.0012(16) 0.0074(13)
O58 0.037(2) 0.029(3) 0.017(2) -0.0032(19) -0.0038(19) 0.017(2)
O59 0.0201(16) 0.0204(18) 0.049(2) -0.001(3) 0.0062(16) 0.0025(19)
C60 0.034(4) 0.024(6) 0.021(4) 0.013(3) 0.010(3) 0.020(5)
F61 0.032(2) 0.043(3) 0.050(2) 0.019(2) 0.0165(18) 0.023(2)
F62 0.049(4) 0.027(3) 0.034(3) -0.0105(18) 0.003(2) 0.022(3)
F63 0.044(4) 0.049(4) 0.0283(18) 0.009(3) -0.004(2) 0.029(4)
C49' 0.0326(17) 0.028(2) 0.0378(15) -0.0151(14) -0.0057(14) 0.0155(16)
F50' 0.034(3) 0.051(3) 0.0278(11) -0.006(2) 0.0103(15) 0.0249(17)
F51' 0.0304(15) 0.0341(19) 0.041(3) -0.0174(15) -0.0134(14) 0.0150(13)
F52' 0.036(2) 0.050(4) 0.042(3) -0.015(2) 0.000(2) 0.027(2)
S53' 0.0201(9) 0.0173(8) 0.0271(7) -0.0034(6) -0.0017(7) 0.0078(7)
O54' 0.032(2) 0.0216(19) 0.0460(17) 0.0087(17) -0.015(3) 0.0022(19)
O55' 0.0213(13) 0.0210(18) 0.040(2) -0.0048(15) -0.0046(12) 0.0061(11)
N56' 0.0234(12) 0.0175(11) 0.0370(16) -0.0094(12) -0.0034(13) 0.0083(10)
S57' 0.0224(19) 0.0153(16) 0.0249(6) -0.0026(15) -0.0012(16) 0.0074(13)
O58' 0.037(2) 0.029(3) 0.017(2) -0.0032(19) -0.0038(19) 0.017(2)
O59' 0.0201(16) 0.0204(18) 0.049(2) -0.001(3) 0.0062(16) 0.0025(19)
C60' 0.034(4) 0.024(6) 0.021(4) 0.013(3) 0.010(3) 0.020(5)
F61' 0.032(2) 0.043(3) 0.050(2) 0.019(2) 0.0165(18) 0.023(2)
F62' 0.049(4) 0.027(3) 0.034(3) -0.0105(18) 0.003(2) 0.022(3)
F63' 0.044(4) 0.049(4) 0.0283(18) 0.009(3) -0.004(2) 0.029(4)
C49" 0.0326(17) 0.028(2) 0.0378(15) -0.0151(14) -0.0057(14) 0.0155(16)
F50" 0.034(3) 0.051(3) 0.0278(11) -0.006(2) 0.0103(15) 0.0249(17)
F51" 0.0304(15) 0.0341(19) 0.041(3) -0.0174(15) -0.0134(14) 0.0150(13)
F52" 0.036(2) 0.050(4) 0.042(3) -0.015(2) 0.000(2) 0.027(2)
O7' 0.014(2) 0.019(2) 0.0255(18) -0.0021(17) 0.0004(15) 0.0043(17)
O8' 0.0144(19) 0.020(2) 0.0240(18) -0.0017(16) -0.0008(16) 0.0114(17)
N14' 0.015(2) 0.016(3) 0.013(2) 0.0016(19) 0.0004(19) 0.008(2)
C24' 0.017(3) 0.023(3) 0.022(3) -0.001(2) 0.001(2) 0.010(3)
C25' 0.021(3) 0.027(3) 0.025(3) 0.002(3) 0.005(3) 0.013(3)
C26' 0.020(5) 0.023(4) 0.027(4) -0.010(4) -0.007(4) 0.015(4)
C27' 0.030(3) 0.021(4) 0.032(3) 0.000(3) 0.000(3) 0.014(3)
C28' 0.020(3) 0.019(3) 0.022(3) 0.002(2) 0.002(3) 0.012(3)
C64 0.026(4) 0.034(4) 0.027(4) 0.003(3) 0.002(3) 0.011(3)
F65 0.0313(18) 0.027(4) 0.041(4) 0.010(3) 0.008(3) 0.018(3)
F66 0.035(4) 0.021(3) 0.048(4) 0.008(2) 0.010(2) 0.005(3)
F67 0.035(3) 0.069(4) 0.023(2) 0.016(2) 0.0006(18) 0.019(3)
S68 0.0150(15) 0.0203(11) 0.0355(11) 0.0041(8) 0.0065(10) 0.0131(7)
O69 0.028(3) 0.023(3) 0.019(5) 0.006(4) 0.012(4) 0.012(2)
O70 0.026(3) 0.041(5) 0.030(3) 0.000(4) -0.007(2) 0.008(4)
N71 0.020(2) 0.021(2) 0.034(2) 0.005(2) 0.008(2) 0.0080(17)
S72 0.0155(17) 0.0218(13) 0.0284(6) 0.0031(8) 0.0004(11) 0.0101(8)
O73 0.033(3) 0.034(3) 0.033(3) -0.008(3) -0.016(2) 0.010(3)
O74 0.024(5) 0.024(3) 0.052(7) 0.003(5) 0.003(4) 0.008(3)
C75 0.055(4) 0.015(3) 0.026(3) -0.005(3) -0.004(3) 0.011(3)
F76 0.073(4) 0.030(3) 0.046(3) 0.018(2) 0.020(3) 0.015(3)
F77 0.069(3) 0.035(2) 0.037(2) -0.0052(19) -0.013(2) 0.023(2)
F78 0.061(4) 0.042(3) 0.042(4) -0.001(3) -0.007(2) 0.034(3)
C64' 0.026(4) 0.034(4) 0.027(4) 0.003(3) 0.002(3) 0.011(3)
F65' 0.0313(18) 0.027(4) 0.041(4) 0.010(3) 0.008(3) 0.018(3)
F66' 0.035(4) 0.021(3) 0.048(4) 0.008(2) 0.010(2) 0.005(3)
F67' 0.035(3) 0.069(4) 0.023(2) 0.016(2) 0.0006(18) 0.019(3)
S68' 0.0150(15) 0.0203(11) 0.0355(11) 0.0041(8) 0.0065(10) 0.0131(7)
O69' 0.028(3) 0.023(3) 0.019(5) 0.006(4) 0.012(4) 0.012(2)
O70' 0.026(3) 0.041(5) 0.030(3) 0.000(4) -0.007(2) 0.008(4)
N71' 0.020(2) 0.021(2) 0.034(2) 0.005(2) 0.008(2) 0.0080(17)
S72' 0.0155(17) 0.0218(13) 0.0284(6) 0.0031(8) 0.0004(11) 0.0101(8)
O73' 0.033(3) 0.034(3) 0.033(3) -0.008(3) -0.016(2) 0.010(3)
O74' 0.024(5) 0.024(3) 0.052(7) 0.003(5) 0.003(4) 0.008(3)
C75' 0.055(4) 0.015(3) 0.026(3) -0.005(3) -0.004(3) 0.011(3)
F76' 0.073(4) 0.030(3) 0.046(3) 0.018(2) 0.020(3) 0.015(3)
F77' 0.069(3) 0.035(2) 0.037(2) -0.0052(19) -0.013(2) 0.023(2)
F78' 0.061(4) 0.042(3) 0.042(4) -0.001(3) -0.007(2) 0.034(3)

loop_
_atom_type_symbol
_atom_type_description
_atom_type_scat_dispersion_real
_atom_type_scat_dispersion_imag
_atom_type_scat_source
C C 0.0033 0.0016 'International Tables Vol C Tables 4.2.6.8 and 6.1.1.4'
H H 0.0000 0.0000 'International Tables Vol C Tables 4.2.6.8 and 6.1.1.4'
Ag Ag -0.8971 1.1015 'International Tables Vol C Tables 4.2.6.8 and 6.1.1.4'
F F 0.0171 0.0103 'International Tables Vol C Tables 4.2.6.8 and 6.1.1.4'
N N 0.0061 0.0033 'International Tables Vol C Tables 4.2.6.8 and 6.1.1.4'
O O 0.0106 0.0060 'International Tables Vol C Tables 4.2.6.8 and 6.1.1.4'
S S 0.1246 0.1234 'International Tables Vol C Tables 4.2.6.8 and 6.1.1.4'

loop_
_geom_angle_atom_site_label_1
_geom_angle_atom_site_label_2
_geom_angle_atom_site_label_3
_geom_angle
_geom_angle_site_symmetry_1
_geom_angle_site_symmetry_3
O7 Ag1 O7 88.54(13) 2_455 3_445
O7 Ag1 O7 88.54(13) . 2_455
O7 Ag1 O7 88.54(13) . 3_445
O7 Ag1 O8 92.57(12) 3_445 .
O7 Ag1 O8 92.58(12) . 2_455
O7 Ag1 O8 173.06(14) . 3_445
O7 Ag1 O8 98.33(12) . .
O7 Ag1 O8 98.33(12) 2_455 2_455
O7 Ag1 O8 98.33(12) 3_445 3_445
O7 Ag1 O8 173.06(14) 2_455 .
O7 Ag1 O8 173.06(14) 3_445 2_455
O7 Ag1 O8 92.57(12) 2_455 3_445
O7 Ag1 O7' 48.3(3) 2_455 2_455
O7 Ag1 O7' 45.3(3) . 2_455
O7 Ag1 O7' 105.1(3) 3_445 2_455
O7 Ag1 O7' 105.1(3) . 3_445
O7 Ag1 O7' 45.3(3) 2_455 3_445
O7 Ag1 O7' 48.3(3) . .
O7 Ag1 O7' 48.3(3) 3_445 3_445
O7 Ag1 O7' 45.3(3) 3_445 .
O7 Ag1 O7' 105.1(3) 2_455 .
O8 Ag1 O8 80.49(13) 2_455 .
O8 Ag1 O8 80.49(13) 2_455 3_445
O8 Ag1 O8 80.49(13) . 3_445
O8 Ag1 O7' 137.5(3) 2_455 3_445
O8 Ag1 O7' 137.5(3) . 2_455
O8 Ag1 O7' 132.5(3) . 3_445
O8 Ag1 O7' 80.5(3) 3_445 3_445
O8 Ag1 O7' 80.5(3) 2_455 2_455
O8 Ag1 O7' 132.5(3) 3_445 2_455
O8 Ag1 O7' 80.5(3) . .
O8 Ag1 O7' 137.5(3) 3_445 .
O8 Ag1 O7' 132.5(3) 2_455 .
O7' Ag1 O7' 85.1(4) 2_455 3_445
O7' Ag1 O7' 85.1(4) 2_455 .
O7' Ag1 O7' 85.1(4) 3_445 .
O8' Ag1 O7 117.0(3) 2_455 3_445
O8' Ag1 O7 78.0(3) . 3_445
O8' Ag1 O7 117.0(3) . 2_455
O8' Ag1 O7 150.3(3) 3_445 3_445
O8' Ag1 O7 150.3(3) 2_455 2_455
O8' Ag1 O7 78.0(3) 3_445 2_455
O8' Ag1 O7 117.0(3) 3_445 .
O8' Ag1 O7 150.3(3) . .
O8' Ag1 O7 78.0(3) 2_455 .
O8' Ag1 O8 32.6(3) 3_445 2_455
O8' Ag1 O8 56.6(3) 2_455 2_455
O8' Ag1 O8 32.6(3) . 3_445
O8' Ag1 O8 97.9(3) 2_455 3_445
O8' Ag1 O8 56.6(3) . .
O8' Ag1 O8 97.9(3) . 2_455
O8' Ag1 O8 56.6(3) 3_445 3_445
O8' Ag1 O8 32.6(3) 2_455 .
O8' Ag1 O8 97.9(3) 3_445 .
O8' Ag1 O7' 85.6(4) 3_445 2_455
O8' Ag1 O7' 106.9(4) 2_455 2_455
O8' Ag1 O7' 164.2(4) 3_445 .
O8' Ag1 O7' 85.6(4) . 3_445
O8' Ag1 O7' 164.2(4) . 2_455
O8' Ag1 O7' 85.6(4) 2_455 .
O8' Ag1 O7' 106.9(4) . .
O8' Ag1 O7' 106.9(4) 3_445 3_445
O8' Ag1 O7' 164.2(4) 2_455 3_445
O8' Ag1 O8' 84.7(5) 2_455 .
O8' Ag1 O8' 84.7(5) 3_445 .
O8' Ag1 O8' 84.7(5) 3_445 2_455
Ag3 Ag2 Ag1 180.0 . .
O8 Ag2 Ag1 49.46(9) 3_445 .
O8 Ag2 Ag1 49.45(9) . .
O8 Ag2 Ag1 49.45(9) 2_455 .
O8 Ag2 Ag3 130.55(9) 2_455 .
O8 Ag2 Ag3 130.54(9) 3_445 .
O8 Ag2 Ag3 130.55(9) . .
O8 Ag2 O8 82.31(13) . 3_445
O8 Ag2 O8 82.31(13) 2_455 3_445
O8 Ag2 O8 82.31(13) 2_455 .
O8 Ag2 O9 81.13(11) . 3_445
O8 Ag2 O9 149.46(11) . 2_455
O8 Ag2 O9 149.46(11) 2_455 3_445
O8 Ag2 O9 81.13(11) 3_445 2_455
O8 Ag2 O9 120.39(11) . .
O8 Ag2 O9 120.39(11) 3_445 3_445
O8 Ag2 O9 81.14(11) 2_455 .
O8 Ag2 O9 149.47(11) 3_445 .
O8 Ag2 O9 120.39(11) 2_455 2_455
O8 Ag2 O8' 55.2(3) 2_455 2_455
O8 Ag2 O8' 31.8(3) 2_455 3_445
O8 Ag2 O8' 55.2(3) . .
O8 Ag2 O8' 31.8(3) 3_445 .
O8 Ag2 O8' 94.9(3) . 3_445
O8 Ag2 O8' 31.8(3) . 2_455
O8 Ag2 O8' 94.9(3) 3_445 2_455
O8 Ag2 O8' 55.2(3) 3_445 3_445
O8 Ag2 O8' 94.9(3) 2_455 .
O9 Ag2 Ag1 128.47(7) . .
O9 Ag2 Ag1 128.47(7) 2_455 .
O9 Ag2 Ag1 128.46(7) 3_445 .
O9 Ag2 Ag3 51.54(7) 3_445 .
O9 Ag2 Ag3 51.53(7) 2_455 .
O9 Ag2 Ag3 51.53(7) . .
O9 Ag2 O9 85.39(11) 2_455 3_445
O9 Ag2 O9 85.39(11) . 3_445
O9 Ag2 O9 85.39(11) . 2_455
O9 Ag2 O8' 96.5(3) 3_445 .
O9 Ag2 O8' 174.6(3) 3_445 3_445
O9 Ag2 O8' 174.6(3) . .
O9 Ag2 O8' 99.8(3) 2_455 .
O9 Ag2 O8' 96.5(3) 2_455 3_445
O9 Ag2 O8' 96.5(3) . 2_455
O9 Ag2 O8' 174.6(3) 2_455 2_455
O9 Ag2 O8' 99.8(3) . 3_445
O9 Ag2 O8' 99.8(3) 3_445 2_455
O8' Ag2 Ag1 46.8(3) 3_445 .
O8' Ag2 Ag1 46.8(3) 2_455 .
O8' Ag2 Ag1 46.8(3) . .
O8' Ag2 Ag3 133.2(3) 3_445 .
O8' Ag2 Ag3 133.2(3) . .
O8' Ag2 Ag3 133.2(3) 2_455 .
O8' Ag2 O8' 78.3(5) 3_445 .
O8' Ag2 O8' 78.2(5) 3_445 2_455
O8' Ag2 O8' 78.2(5) 2_455 .
Ag2 Ag3 Ag4 180.0 . .
O9 Ag3 Ag2 51.38(7) . .
O9 Ag3 Ag2 51.38(7) 2_455 .
O9 Ag3 Ag2 51.38(7) 3_445 .
O9 Ag3 Ag4 128.62(7) . .
O9 Ag3 Ag4 128.62(7) 2_455 .
O9 Ag3 Ag4 128.62(7) 3_445 .
O9 Ag3 O9 85.15(11) 2_455 3_445
O9 Ag3 O9 85.16(11) . 2_455
O9 Ag3 O9 85.16(11) . 3_445
O10 Ag3 Ag2 130.76(7) . .
O10 Ag3 Ag2 130.76(7) 3_445 .
O10 Ag3 Ag2 130.76(7) 2_455 .
O10 Ag3 Ag4 49.24(7) 3_445 .
O10 Ag3 Ag4 49.24(7) 2_455 .
O10 Ag3 Ag4 49.24(7) . .
O10 Ag3 O9 88.63(9) 2_455 3_445
O10 Ag3 O9 105.81(10) . 3_445
O10 Ag3 O9 166.91(10) . .
O10 Ag3 O9 105.82(10) 3_445 2_455
O10 Ag3 O9 105.81(10) 2_455 .
O10 Ag3 O9 166.91(10) 3_445 3_445
O10 Ag3 O9 88.63(9) . 2_455
O10 Ag3 O9 88.63(9) 3_445 .
O10 Ag3 O9 166.91(10) 2_455 2_455
O10 Ag3 O10 81.99(11) 2_455 .
O10 Ag3 O10 81.99(11) 3_445 .
O10 Ag3 O10 81.99(11) 3_445 2_455
Ag1 Ag4 Ag3 180.0 1_556 .
O7 Ag4 Ag1 51.55(9) 2_456 1_556
O7 Ag4 Ag1 51.55(9) 1_556 1_556
O7 Ag4 Ag1 51.55(9) 3_446 1_556
O7 Ag4 Ag3 128.45(9) 2_456 .
O7 Ag4 Ag3 128.45(9) 1_556 .
O7 Ag4 Ag3 128.45(9) 3_446 .
O7 Ag4 O7 85.41(13) 1_556 3_446
O7 Ag4 O7 85.41(13) 2_456 3_446
O7 Ag4 O7 85.41(13) 2_456 1_556
O10 Ag4 Ag1 130.80(7) . 1_556
O10 Ag4 Ag1 130.80(7) 2_455 1_556
O10 Ag4 Ag1 130.80(7) 3_445 1_556
O10 Ag4 Ag3 49.20(7) 2_455 .
O10 Ag4 Ag3 49.20(7) . .
O10 Ag4 Ag3 49.20(7) 3_445 .
O10 Ag4 O7 106.15(12) . 2_456
O10 Ag4 O7 166.34(11) 3_445 3_446
O10 Ag4 O7 166.34(11) 2_455 2_456
O10 Ag4 O7 88.23(11) 3_445 2_456
O10 Ag4 O7 106.14(12) 2_455 3_446
O10 Ag4 O7 166.34(11) . 1_556
O10 Ag4 O7 88.23(11) 2_455 1_556
O10 Ag4 O7 88.23(11) . 3_446
O10 Ag4 O7 106.15(11) 3_445 1_556
O10 Ag4 O10 81.93(11) 3_445 .
O10 Ag4 O10 81.93(11) 2_455 .
O10 Ag4 O10 81.93(11) 3_445 2_455
O7' Ag4 Ag1 53.7(3) 3_446 1_556
O7' Ag4 Ag1 53.7(3) 2_456 1_556
O7' Ag4 Ag1 53.7(3) 1_556 1_556
O7' Ag4 Ag3 126.3(3) 2_456 .
O7' Ag4 Ag3 126.3(3) 1_556 .
O7' Ag4 Ag3 126.3(3) 3_446 .
O7' Ag4 O7 105.2(3) 1_556 2_456
O7' Ag4 O7 45.3(3) 3_446 2_456
O7' Ag4 O7 48.4(3) 3_446 3_446
O7' Ag4 O7 45.3(3) 1_556 3_446
O7' Ag4 O7 48.4(3) 1_556 1_556
O7' Ag4 O7 48.4(3) 2_456 2_456
O7' Ag4 O7 105.2(3) 2_456 3_446
O7' Ag4 O7 105.2(3) 3_446 1_556
O7' Ag4 O7 45.3(3) 2_456 1_556
O7' Ag4 O10 119.8(3) 3_446 3_445
O7' Ag4 O10 148.3(3) 3_446 2_455
O7' Ag4 O10 119.8(3) 2_456 2_455
O7' Ag4 O10 79.2(3) 1_556 2_455
O7' Ag4 O10 148.3(3) 2_456 .
O7' Ag4 O10 79.2(3) 2_456 3_445
O7' Ag4 O10 148.3(3) 1_556 3_445
O7' Ag4 O10 119.8(3) 1_556 .
O7' Ag4 O10 79.2(3) 3_446 .
O7' Ag4 O7' 88.5(4) 1_556 3_446
O7' Ag4 O7' 88.5(4) 2_456 3_446
O7' Ag4 O7' 88.5(4) 2_456 1_556
C23 N13 C19 122.3(7) . .
O7 N13 C19 117.9(6) . .
O7 N13 C23 119.9(6) . .
N13 C19 C20 118.4(9) . .
C21 C20 C19 121.2(10) . .
C20 C21 C22 117.9(9) . .
C23 C22 C21 120.1(8) . .
N13 C23 C22 120.1(7) . .
C19' N13' C23' 120(3) . .
C19' N13' O7' 120(3) . .
C23' N13' O7' 120(2) . .
C20' C19' N13' 121(4) . .
C21' C20' C19' 123(5) . .
C20' C21' C22' 116(5) . .
C23' C22' C21' 123(4) . .
N13' C23' C22' 116(3) . .
C24 N14 C28 121.3(5) . .
O8 N14 C24 118.5(5) . .
O8 N14 C28 120.2(5) . .
N14 C24 C25 120.3(6) . .
C24 C25 C26 120.3(7) . .
C25 C26 C27 118.6(9) . .
C28 C27 C26 120.2(7) . .
N14 C28 C27 119.3(6) . .
N15 C29 C30 119.7(5) . .
C31 C30 C29 120.4(5) . .
C30 C31 C32 118.7(5) . .
C33 C32 C31 120.3(5) . .
N15 C33 C32 119.9(4) . .
N16 C34 C35 120.1(4) . .
C34 C35 C36 119.9(5) . .
C35 C36 C37 118.9(5) . .
C38 C37 C36 119.5(5) . .
N16 C38 C37 121.0(4) . .
C33 N15 C29 120.9(4) . .
O9 N15 C29 118.5(4) . .
O9 N15 C33 120.6(4) . .
C38 N16 C34 120.7(4) . .
O10 N16 C34 120.6(4) . .
O10 N16 C38 118.8(4) . .
Ag1 O7 Ag4 74.74(11) . 1_554
N13 O7 Ag1 119.1(3) . .
N13 O7 Ag4 115.0(3) . 1_554
Ag2 O8 Ag1 82.30(11) . .
N14 O8 Ag1 115.4(3) . .
N14 O8 Ag2 118.2(3) . .
Ag2 O9 Ag3 77.09(9) . .
N15 O9 Ag2 115.7(2) . .
N15 O9 Ag3 120.4(2) . .
Ag3 O10 Ag4 81.55(10) . .
N16 O10 Ag3 120.5(2) . .
N16 O10 Ag4 119.2(2) . .
Ag6 Ag5 Ag6 180.0 4_554 .
O11 Ag5 Ag6 131.03(7) . 4_554
O11 Ag5 Ag6 48.97(7) . .
O11 Ag5 Ag6 48.97(7) 3 .
O11 Ag5 Ag6 48.97(7) 2 .
O11 Ag5 Ag6 131.03(7) 2 4_554
O11 Ag5 Ag6 131.03(7) 3 4_554
O11 Ag5 O11 81.58(11) 3 2
O11 Ag5 O11 81.58(11) . 2
O11 Ag5 O11 81.58(11) . 3
O11 Ag5 O12 89.85(10) 3 6_554
O11 Ag5 O12 89.84(10) . 4_554
O11 Ag5 O12 103.28(10) . 5_554
O11 Ag5 O12 103.28(10) 2 6_554
O11 Ag5 O12 103.28(10) 3 4_554
O11 Ag5 O12 89.84(10) 2 5_554
O11 Ag5 O12 169.48(10) 3 5_554
O11 Ag5 O12 169.48(10) 2 4_554
O11 Ag5 O12 169.49(10) . 6_554
O12 Ag5 Ag6 52.08(7) 4_554 4_554
O12 Ag5 Ag6 52.08(7) 6_554 4_554
O12 Ag5 Ag6 52.08(7) 5_554 4_554
O12 Ag5 Ag6 127.92(7) 5_554 .
O12 Ag5 Ag6 127.92(7) 6_554 .
O12 Ag5 Ag6 127.92(7) 4_554 .
O12 Ag5 O12 86.19(10) 6_554 5_554
O12 Ag5 O12 86.19(10) 4_554 5_554
O12 Ag5 O12 86.19(10) 4_554 6_554
Ag5 Ag6 Ag5 180.0 4 .
O11 Ag6 Ag5 49.03(7) 3 .
O11 Ag6 Ag5 49.03(7) 2 .
O11 Ag6 Ag5 49.03(7) . .
O11 Ag6 Ag5 130.97(7) 3 4
O11 Ag6 Ag5 130.97(7) 2 4
O11 Ag6 Ag5 130.97(7) . 4
O11 Ag6 O11 81.67(11) . 2
O11 Ag6 O11 81.67(11) . 3
O11 Ag6 O11 81.67(11) 2 3
O11 Ag6 O12 89.55(9) 2 .
O11 Ag6 O12 169.31(10) 3 .
O11 Ag6 O12 169.31(10) 2 3
O11 Ag6 O12 103.18(10) 3 3
O11 Ag6 O12 89.55(9) . 3
O11 Ag6 O12 89.55(9) 3 2
O11 Ag6 O12 103.18(10) . .
O11 Ag6 O12 169.31(10) . 2
O11 Ag6 O12 103.18(10) 2 2
O12 Ag6 Ag5 52.31(7) . 4
O12 Ag6 Ag5 52.31(7) 3 4
O12 Ag6 Ag5 52.31(7) 2 4
O12 Ag6 Ag5 127.69(7) . .
O12 Ag6 Ag5 127.69(7) 3 .
O12 Ag6 Ag5 127.69(7) 2 .
O12 Ag6 O12 86.51(10) 2 3
O12 Ag6 O12 86.52(10) 2 .
O12 Ag6 O12 86.52(10) . 3
N17 C39 C40 120.2(4) . .
C39 C40 C41 120.4(4) . .
C42 C41 C40 118.3(5) . .
C41 C42 C43 120.6(5) . .
N17 C43 C42 119.5(4) . .
N18 C44 C45 120.9(4) . .
C44 C45 C46 119.8(5) . .
C45 C46 C47 118.6(4) . .
C48 C47 C46 119.8(5) . .
N18 C48 C47 120.5(4) . .
C39 N17 C43 121.0(4) . .
O11 N17 C39 120.5(4) . .
O11 N17 C43 118.5(4) . .
C44 N18 C48 120.4(4) . .
O12 N18 C44 118.8(4) . .
O12 N18 C48 120.8(4) . .
Ag6 O11 Ag5 82.00(10) . .
N17 O11 Ag5 116.1(2) . .
N17 O11 Ag6 120.8(2) . .
Ag6 O12 Ag5 75.61(9) . 4
N18 O12 Ag5 117.8(2) . 4
N18 O12 Ag6 118.2(2) . .
F50 C49 F51 104.6(9) . .
F50 C49 S53 112.2(8) . .
F51 C49 S53 112.1(13) . .
F52 C49 F50 104.4(7) . .
F52 C49 F51 107.1(9) . .
F52 C49 S53 115.5(9) . .
O54 S53 C49 102.8(5) . .
O54 S53 O55 118.9(3) . .
O54 S53 N56 110.4(4) . .
O55 S53 C49 104.4(4) . .
O55 S53 N56 117.8(3) . .
N56 S53 C49 98.9(4) . .
S57 N56 S53 127.6(4) . .
N56 S57 C60 101.0(5) . .
O58 S57 N56 110.1(4) . .
O58 S57 C60 102.2(6) . .
O59 S57 N56 119.0(5) . .
O59 S57 O58 118.2(5) . .
O59 S57 C60 102.7(7) . .
F61 C60 S57 112.3(8) . .
F62 C60 S57 114.4(5) . .
F62 C60 F61 106.9(8) . .
F62 C60 F63 107.9(9) . .
F63 C60 S57 111.0(8) . .
F63 C60 F61 103.7(5) . .
F50' C49' F51' 110.7(10) . .
F50' C49' F52' 115.9(8) . .
F50' C49' S53' 116.3(7) . .
F51' C49' F52' 107.9(9) . .
F51' C49' S53' 89.5(14) . .
F52' C49' S53' 113.1(8) . .
O54' S53' C49' 101.7(17) . .
O54' S53' O55' 117.7(12) . .
O54' S53' N56' 108.2(15) . .
O55' S53' C49' 97.9(8) . .
O55' S53' N56' 114.5(8) . .
N56' S53' C49' 116.0(9) . .
S53' N56' S57' 129.6(13) . .
N56' S57' C60' 95(2) . .
O58' S57' N56' 109.1(19) . .
O58' S57' C60' 111(2) . .
O59' S57' N56' 104(2) . .
O59' S57' O58' 122(3) . .
O59' S57' C60' 112(3) . .
F61' C60' S57' 108(4) . .
F61' C60' F62' 108(4) . .
F61' C60' F63' 141(4) . .
F62' C60' S57' 87(2) . .
F63' C60' S57' 97(3) . .
F63' C60' F62' 102(4) . .
F50" C49" F51" 104.0(14) . .
F50" C49" F52" 100.9(12) . .
F51" C49" F52" 106.1(14) . .
Ag4 O7' Ag1 74.9(3) 1_554 .
N13' O7' Ag1 116.6(16) . .
N13' O7' Ag4 117.3(13) . 1_554
Ag1 O8' Ag2 82.1(4) . .
N14' O8' Ag1 118.1(11) . .
N14' O8' Ag2 114.5(12) . .
O8' N14' C24' 120.9(15) . .
O8' N14' C28' 116.2(15) . .
C24' N14' C28' 122.9(18) . .
N14' C24' C25' 120(2) . .
C26' C25' C24' 118(3) . .
C25' C26' C27' 118(3) . .
C28' C27' C26' 122(3) . .
N14' C28' C27' 116.7(18) . .
F65 C64 F66 106.2(15) . .
F65 C64 F67 110(2) . .
F65 C64 S68 112.4(17) . .
F66 C64 S68 107.3(17) . .
F67 C64 F66 106.7(19) . .
F67 C64 S68 113.9(13) . .
O69 S68 C64 106.8(11) . .
O69 S68 N71 111.8(6) . .
O70 S68 C64 107.7(9) . .
O70 S68 O69 115.2(7) . .
O70 S68 N71 117.8(5) . .
N71 S68 C64 94.7(9) . .
S72 N71 S68 127.4(4) . .
N71 S72 C75 105.7(4) . .
O73 S72 N71 108.7(5) . .
O73 S72 O74 113.2(7) . .
O73 S72 C75 103.9(4) . .
O74 S72 N71 117.6(9) . .
O74 S72 C75 106.6(8) . .
F76 C75 S72 112.0(7) . .
F76 C75 F77 109.8(6) . .
F76 C75 F78 106.9(6) . .
F77 C75 S72 110.9(5) . .
F77 C75 F78 106.2(7) . .
F78 C75 S72 110.7(6) . .
F65' C64' S68' 116(4) . .
F66' C64' F65' 113(4) . .
F66' C64' F67' 109(5) . .
F66' C64' S68' 115(5) . .
F67' C64' F65' 99(5) . .
F67' C64' S68' 103(3) . .
O69' S68' C64' 96(3) . .
O69' S68' O70' 125(2) . .
O69' S68' N71' 130(2) . .
O70' S68' C64' 95(2) . .
O70' S68' N71' 99.0(13) . .
N71' S68' C64' 103(3) . .
S68' N71' S72' 116.5(11) . .
N71' S72' C75' 92.5(11) . .
O73' S72' N71' 109.6(13) . .
O73' S72' C75' 103.0(12) . .
O74' S72' N71' 103(2) . .
O74' S72' O73' 138(3) . .
O74' S72' C75' 100(3) . .
F76' C75' S72' 111.5(16) . .
F76' C75' F78' 112(2) . .
F77' C75' S72' 104.6(16) . .
F77' C75' F76' 109.2(19) . .
F77' C75' F78' 109.5(18) . .
F78' C75' S72' 110.0(16) . .

loop_
_geom_bond_atom_site_label_1
_geom_bond_atom_site_label_2
_geom_bond_distance
_geom_bond_site_symmetry_2
Ag1 O7 2.455(4) 3_445
Ag1 O7 2.455(4) 2_455
Ag1 O7 2.455(4) .
Ag1 O8 2.490(4) 3_445
Ag1 O8 2.490(4) .
Ag1 O8 2.490(4) 2_455
Ag1 O7' 2.524(13) .
Ag1 O7' 2.524(13) 3_445
Ag1 O7' 2.524(13) 2_455
Ag1 O8' 2.388(13) .
Ag1 O8' 2.388(13) 2_455
Ag1 O8' 2.388(13) 3_445
Ag2 Ag3 3.1054(8) .
Ag2 O8 2.444(4) .
Ag2 O8 2.444(4) 2_455
Ag2 O8 2.444(4) 3_445
Ag2 O9 2.489(3) 2_455
Ag2 O9 2.489(3) .
Ag2 O9 2.489(3) 3_445
Ag2 O8' 2.551(13) 3_445
Ag2 O8' 2.551(13) 2_455
Ag2 O8' 2.551(13) .
Ag3 Ag4 3.2004(8) .
Ag3 O9 2.494(3) .
Ag3 O9 2.494(3) 2_455
Ag3 O9 2.495(3) 3_445
Ag3 O10 2.449(3) .
Ag3 O10 2.449(3) 2_455
Ag3 O10 2.449(3) 3_445
Ag4 Ag1 3.0244(7) 1_556
Ag4 O7 2.527(4) 3_446
Ag4 O7 2.527(4) 1_556
Ag4 O7 2.527(4) 2_456
Ag4 O10 2.451(3) 3_445
Ag4 O10 2.451(3) 2_455
Ag4 O10 2.451(3) .
Ag4 O7' 2.447(13) 3_446
Ag4 O7' 2.447(13) 1_556
Ag4 O7' 2.447(13) 2_456
N13 C19 1.366(12) .
N13 C23 1.363(8) .
N13 O7 1.331(7) .
C19 C20 1.406(14) .
C20 C21 1.399(15) .
C21 C22 1.413(11) .
C22 C23 1.390(9) .
N13' C19' 1.28(4) .
N13' C23' 1.29(4) .
N13' O7' 1.330(11) .
C19' C20' 1.27(5) .
C20' C21' 1.22(7) .
C21' C22' 1.33(6) .
C22' C23' 1.31(5) .
N14 C24 1.345(7) .
N14 C28 1.358(7) .
N14 O8 1.341(6) .
C24 C25 1.369(8) .
C25 C26 1.371(9) .
C26 C27 1.392(11) .
C27 C28 1.375(9) .
C29 C30 1.377(7) .
C29 N15 1.358(5) .
C30 C31 1.373(7) .
C31 C32 1.383(6) .
C32 C33 1.372(6) .
C33 N15 1.353(5) .
C34 C35 1.377(7) .
C34 N16 1.362(5) .
C35 C36 1.381(7) .
C36 C37 1.393(7) .
C37 C38 1.371(6) .
C38 N16 1.339(6) .
N15 O9 1.327(4) .
N16 O10 1.327(4) .
O7 Ag4 2.527(4) 1_554
Ag5 Ag6 3.2300(8) .
Ag5 Ag6 3.0586(8) 4_554
Ag5 O11 2.463(3) .
Ag5 O11 2.463(3) 3
Ag5 O11 2.463(3) 2
Ag5 O12 2.499(3) 6_554
Ag5 O12 2.499(3) 4_554
Ag5 O12 2.499(3) 5_554
Ag6 Ag5 3.0585(8) 4
Ag6 O11 2.461(3) 2
Ag6 O11 2.461(3) .
Ag6 O11 2.461(3) 3
Ag6 O12 2.491(3) .
Ag6 O12 2.491(3) 2
Ag6 O12 2.491(3) 3
C39 C40 1.374(6) .
C39 N17 1.342(5) .
C40 C41 1.380(7) .
C41 C42 1.376(7) .
C42 C43 1.380(6) .
C43 N17 1.356(6) .
C44 C45 1.367(6) .
C44 N18 1.345(6) .
C45 C46 1.384(6) .
C46 C47 1.393(7) .
C47 C48 1.365(6) .
C48 N18 1.355(6) .
N17 O11 1.335(4) .
N18 O12 1.333(4) .
O12 Ag5 2.499(3) 4
C49 F50 1.347(7) .
C49 F51 1.350(7) .
C49 F52 1.343(7) .
C49 S53 1.772(8) .
S53 O54 1.427(4) .
S53 O55 1.438(4) .
S53 N56 1.561(4) .
N56 S57 1.561(6) .
S57 O58 1.427(9) .
S57 O59 1.423(7) .
S57 C60 1.794(14) .
C60 F61 1.365(12) .
C60 F62 1.323(11) .
C60 F63 1.365(13) .
C49' F50' 1.299(7) .
C49' F51' 1.338(7) .
C49' F52' 1.339(7) .
C49' S53' 1.752(9) .
S53' O54' 1.436(8) .
S53' O55' 1.439(8) .
S53' N56' 1.582(8) .
N56' S57' 1.61(3) .
S57' O58' 1.45(4) .
S57' O59' 1.42(3) .
S57' C60' 2.06(6) .
C60' F61' 1.11(6) .
C60' F62' 1.48(5) .
C60' F63' 1.22(7) .
C49" F50" 1.352(8) .
C49" F51" 1.361(8) .
C49" F52" 1.363(8) .
O7' Ag4 2.447(13) 1_554
O8' N14' 1.340(11) .
N14' C24' 1.344(19) .
N14' C28' 1.345(18) .
C24' C25' 1.380(19) .
C25' C26' 1.374(19) .
C26' C27' 1.376(19) .
C27' C28' 1.371(18) .
C64 F65 1.26(3) .
C64 F66 1.36(2) .
C64 F67 1.33(3) .
C64 S68 1.822(19) .
S68 O69 1.516(16) .
S68 O70 1.352(11) .
S68 N71 1.594(7) .
N71 S72 1.535(8) .
S72 O73 1.440(8) .
S72 O74 1.49(3) .
S72 C75 1.799(9) .
C75 F76 1.313(9) .
C75 F77 1.325(8) .
C75 F78 1.338(11) .
C64' F65' 1.50(9) .
C64' F66' 1.24(7) .
C64' F67' 1.39(7) .
C64' S68' 1.84(6) .
S68' O69' 1.21(5) .
S68' O70' 1.62(3) .
S68' N71' 1.62(2) .
N71' S72' 1.67(2) .
S72' O73' 1.42(2) .
S72' O74' 1.26(7) .
S72' C75' 1.92(3) .
C75' F76' 1.30(3) .
C75' F77' 1.29(2) .
C75' F78' 1.36(3) .
